data_2103568
loop_
_publ_author_name
'In, Yasuko'
'Fujii, Mayumi'
'Sasada, Yasuhiro'
'Ishida, Toshimasa'

_publ_section_title
;
 Structural studies on C-amidated amino acids and peptides: structures
 of hydrochloride salts of C-amidated Ile, Val, Thr, Ser, Met, Trp, Gln
 and Arg, and comparison with their C-unamidated counterparts
;
_journal_issue 1
_journal_name_full 'Acta Crystallographica Section B'
_journal_page_first 72
_journal_page_last 81
_journal_paper_doi 10.1107/S0108768100013975
_journal_volume 57
_journal_year 2001
_chemical_formula_moiety 'C6 H19 N5 O2 2+,2Cl -'
_chemical_formula_sum 'C6 H19 Cl2 N5 O2'
_chemical_formula_weight 264.16
_chemical_name_systematic
;
 ?
;
_space_group_IT_number 19
_symmetry_cell_setting orthorhombic
_symmetry_space_group_name_Hall 'P 2ac 2ab'
_symmetry_space_group_name_H-M 'P 21 21 21'
_audit_creation_method SHELXL-97
_cell_angle_alpha 90.00
_cell_angle_beta 90.00
_cell_angle_gamma 90.00
_cell_formula_units_Z 4
_cell_length_a 7.536(3)
_cell_length_b 32.487(3)
_cell_length_c 5.277(4)
_cell_measurement_reflns_used 25
_cell_measurement_temperature 293(2)
_cell_measurement_theta_max 67.61
_cell_measurement_theta_min .3
_cell_volume 1291.9(11)
_computing_cell_refinement 'MSC/AFC (Molecular Structure Corp. 1991)'
_computing_data_collection 'MSC/AFC (Molecular Structure Corp. 1991)'
_computing_data_reduction 'MSC/AFC (Molecular Structure Corp. 1991)'
_computing_structure_refinement 'SHELXL-97 (Sheldrick, 1997)'
_computing_structure_solution 'SHELXS-97 (Sheldrick, 1990)'
_diffrn_ambient_temperature 293(2)
_diffrn_measured_fraction_theta_full .971
_diffrn_measured_fraction_theta_max .971
_diffrn_measurement_device_type 'Rigaku AFC5R'
_diffrn_measurement_method \w-2\q
_diffrn_radiation_monochromator graphite
_diffrn_radiation_source 'fine-focus sealed tube'
_diffrn_radiation_type CuK\a
_diffrn_radiation_wavelength 1.54180
_diffrn_reflns_av_R_equivalents .0000
_diffrn_reflns_av_sigmaI/netI .0122
_diffrn_reflns_limit_h_max 0
_diffrn_reflns_limit_h_min -8
_diffrn_reflns_limit_k_max 38
_diffrn_reflns_limit_k_min 0
_diffrn_reflns_limit_l_max 6
_diffrn_reflns_limit_l_min 0
_diffrn_reflns_number 1364
_diffrn_reflns_theta_full 67.61
_diffrn_reflns_theta_max 67.61
_diffrn_standards_decay_% 2
_diffrn_standards_interval_count 100
_diffrn_standards_number 3
_exptl_absorpt_coefficient_mu 4.491
_exptl_absorpt_correction_T_max .998
_exptl_absorpt_correction_T_min .288
_exptl_absorpt_correction_type \y-scan
_exptl_absorpt_process_details 'North, et al., 1990'
_exptl_crystal_colour colourless
_exptl_crystal_density_diffrn 1.358
_exptl_crystal_density_meas 1.366(5)
_exptl_crystal_density_method measured
_exptl_crystal_description plate
_exptl_crystal_F_000 560
_exptl_crystal_size_max .5
_exptl_crystal_size_mid .25
_exptl_crystal_size_min .1
_refine_diff_density_max .470
_refine_diff_density_min -.351
_refine_ls_abs_structure_details 'Flack H D (1983), Acta Cryst. A39, 876-881'
_refine_ls_abs_structure_Flack .03(4)
_refine_ls_extinction_coef .016(3)
_refine_ls_extinction_method SHELXL
_refine_ls_goodness_of_fit_ref 1.640
_refine_ls_hydrogen_treatment mixed
_refine_ls_matrix_type full
_refine_ls_number_parameters 137
_refine_ls_number_reflns 1364
_refine_ls_number_restraints 0
_refine_ls_restrained_S_all 1.640
_refine_ls_R_factor_all .0563
_refine_ls_R_factor_gt .0550
_refine_ls_shift/su_max .177
_refine_ls_shift/su_mean .035
_refine_ls_structure_factor_coef Fsqd
_refine_ls_weighting_details 'w=1/[\s^2^(Fo^2^)+(0.1P)^2^] where P=(Fo^2^+2Fc^2^)/3'
_refine_ls_weighting_scheme calc
_refine_ls_wR_factor_ref .1724
_reflns_number_gt 1325
_reflns_number_total 1364
_reflns_threshold_expression >2\s(I)
_cod_data_source_file oa0030.cif
_cod_data_source_block argNH2
_cod_depositor_comments
;
 Marking attached hydrogen atoms.

 Antanas Vaitkus,
 2017-03-24

The following automatic conversions were performed:

'_refine_ls_weighting_scheme' value 'calc
w=1/[\s^2^(Fo^2^)+(0.1P)^2^] where P=(Fo^2^+2Fc^2^)/3' was changed to
'calc'. New tag '_refine_ls_weighting_details' was created. The value
of the new tag was set to 'w=1/[\s^2^(Fo^2^)+(0.1P)^2^] where
P=(Fo^2^+2Fc^2^)/3'.

Automatic conversion script
Id: cif_fix_values 3143 2015-03-26 13:38:13Z robertas 
;
_cod_original_cell_volume 1291.9(10)
_cod_original_sg_symbol_H-M P212121
_cod_database_code 2103568
_cod_database_fobs_code 2103568

loop_
_symmetry_equiv_pos_as_xyz
'x, y, z'
'-x+1/2, -y, z+1/2'
'-x, y+1/2, -z+1/2'
'x+1/2, -y+1/2, -z'

loop_
_atom_site_label
_atom_site_fract_x
_atom_site_fract_y
_atom_site_fract_z
_atom_site_U_iso_or_equiv
_atom_site_adp_type
_atom_site_calc_flag
_atom_site_refinement_flags
_atom_site_occupancy
_atom_site_type_symbol
_atom_site_attached_hydrogens
N1 .0000(5) .96691(8) 1.2482(7) .0351(8) Uani d . 1 N 0
H1A -.0684 .9593 1.0964 .042 Uiso d R 1 H 0
H1B -.0697 .9606 1.3736 .042 Uiso d R 1 H 0
H1C .0474 .9925 1.2397 .042 Uiso d R 1 H 0
C1 .1574(5) .94187(11) 1.3143(7) .0331(9) Uani d . 1 C 0
H1 .2080 .9531 1.4708 .040 Uiso calc R 1 H 0
C1' .2943(6) .94782(10) 1.1029(8) .0349(9) Uani d . 1 C 0
O1' .2594(4) .96764(8) .9123(6) .0392(7) Uani d . 1 O 0
N2 .4494(6) .93005(15) 1.1393(11) .0712(15) Uani d . 1 N 0
H2NA .4579 .9141 1.2427 .085 Uiso d R 1 H 0
H2NB .5158 .9335 .9729 .085 Uiso d R 1 H 0
C2 .1111(5) .89690(10) 1.3626(9) .0332(9) Uani d . 1 C 0
H2A .2156 .8831 1.4285 .040 Uiso calc R 1 H 0
H2B .0205 .8958 1.4931 .040 Uiso calc R 1 H 0
C3 .0450(6) .87301(10) 1.1332(9) .0395(10) Uani d . 1 C 0
H3A -.0671 .8844 1.0762 .047 Uiso calc R 1 H 0
H3B .1299 .8754 .9958 .047 Uiso calc R 1 H 0
C4 .0210(6) .82801(10) 1.2035(10) .0415(10) Uani d . 1 C 0
H4A .1328 .8173 1.2663 .050 Uiso calc R 1 H 0
H4B -.0654 .8259 1.3391 .050 Uiso calc R 1 H 0
N5 -.0375(5) .80304(9) .9913(9) .0431(10) Uani d . 1 N 0
H5 .0478 .7975 .8457 .052 Uiso d R 1 H 0
C6 -.2067(6) .79688(11) .9338(9) .0373(9) Uani d . 1 C 0
N7 -.3361(4) .81292(11) 1.0647(8) .0457(10) Uani d . 1 N 0
H7A -.4350 .8072 .9911 .055 Uiso d R 1 H 0
H7B -.3325 .8257 1.1828 .055 Uiso d R 1 H 0
N8 -.2479(6) .77385(12) .7298(8) .0523(10) Uani d . 1 N 0
H8A -.1676 .7513 .7092 .063 Uiso d R 1 H 0
H8B -.3884 .7729 .6931 .063 Uiso d R 1 H 0
O1W .5968(6) .86819(10) .4949(8) .0607(10) Uani d . 1 O 2
Cl1 .76135(13) .94887(3) .7367(2) .0422(4) Uani d . 1 Cl 0
Cl2 .33399(13) .79542(3) .6922(2) .0489(5) Uani d . 1 Cl 0

loop_
_atom_site_aniso_label
_atom_site_aniso_U_11
_atom_site_aniso_U_22
_atom_site_aniso_U_33
_atom_site_aniso_U_12
_atom_site_aniso_U_13
_atom_site_aniso_U_23
N1 .0408(16) .0297(13) .0348(16) -.0004(13) .0078(17) .0006(13)
C1 .039(2) .0278(15) .0327(19) -.0059(14) .003(2) -.0005(15)
C1' .043(2) .0257(16) .0355(18) -.0027(15) .002(2) .0049(16)
O1' .0432(15) .0398(13) .0345(15) -.0041(11) .0059(14) .0063(12)
N1' .047(2) .096(3) .071(3) .017(2) .018(2) .051(3)
C2 .0386(19) .0278(16) .0332(19) -.0041(16) .0033(17) .0070(15)
C3 .048(2) .0272(17) .044(2) -.0015(16) -.002(2) .0035(17)
C4 .0404(18) .0282(17) .056(3) -.0023(15) -.008(2) .0043(18)
N5 .0379(17) .0293(15) .062(2) -.0024(12) -.004(2) -.0052(17)
C6 .044(2) .0235(15) .044(2) -.0010(16) -.003(2) -.0013(16)
N7 .0373(17) .055(2) .045(2) .0019(16) -.002(2) -.0170(19)
N8 .063(2) .0407(18) .053(2) .0025(17) -.006(3) -.0142(17)
O1W .080(2) .0467(15) .055(2) -.0018(16) .002(2) -.0040(17)
Cl1 .0431(6) .0423(6) .0412(6) .0008(4) .0088(5) .0000(4)
Cl2 .0408(6) .0501(6) .0557(8) -.0022(4) -.0074(5) -.0077(5)

loop_
_atom_type_symbol
_atom_type_description
_atom_type_scat_dispersion_real
_atom_type_scat_dispersion_imag
_atom_type_scat_source
C C .0181 .0091 'International Tables Vol C Tables 4.2.6.8 and 6.1.1.4'
H H .0000 .0000 'International Tables Vol C Tables 4.2.6.8 and 6.1.1.4'
O O .0492 .0322 'International Tables Vol C Tables 4.2.6.8 and 6.1.1.4'
N N .0311 .0180 'International Tables Vol C Tables 4.2.6.8 and 6.1.1.4'
Cl Cl .3639 .7018 'International Tables Vol C Tables 4.2.6.8 and 6.1.1.4'

loop_
_geom_angle_atom_site_label_1
_geom_angle_atom_site_label_2
_geom_angle_atom_site_label_3
_geom_angle
N1 C1 C2 112.5(3)
N1 C1 C1' 107.4(3)
C2 C1 C1' 113.4(3)
O1' C1' N2 122.8(4)
O1' C1' C1 121.4(4)
N2 C1' C1 115.8(4)
C3 C2 C1 115.5(3)
C4 C3 C2 109.6(4)
N5 C4 C3 112.7(4)
C6 N5 C4 123.6(4)
N7 C6 N5 122.5(4)
N7 C6 N8 118.3(4)
N5 C6 N8 119.2(4)

loop_
_geom_bond_atom_site_label_1
_geom_bond_atom_site_label_2
_geom_bond_distance
N1 C1 1.480(5)
C1 C2 1.524(4)
C1 C1' 1.532(6)
C1' O1' 1.222(5)
C1' N2 1.317(6)
C2 C3 1.522(6)
C3 C4 1.519(5)
C4 N5 1.451(6)
N5 C6 1.326(6)
C6 N7 1.304(6)
C6 N8 1.347(6)

loop_
_cod_related_entry_id
_cod_related_entry_database
_cod_related_entry_code
1 ChemSpider 30654498
